data_7716176
loop_
_publ_author_name
'Dinauer, Sabrina B.'
'Szlosek, Robert'
'Piesch, Martin'
'Bal&#xe1;zs, G&#xe1;bor'
'Reichl, Stephan'
'Prock, Lukas'
'Riesinger, Christoph'
'Walter, Marc D.'
'Scheer, Manfred'

_publ_section_title
;
 Homo- and heterobimetallic transition metal cluster derived from
 [Cp*Fe(&#x3b7;<sup>5</sup>-E<sub>5</sub>)] (E = P, As) - unprecedented
 structural motifs of the resulting polypnictogen ligands.
;
_journal_issue 24
_journal_name_full 'Dalton transactions (Cambridge, England : 2003)'
_journal_page_first 10201
_journal_page_last 10207
_journal_paper_doi 10.1039/d4dt01160k
_journal_volume 53
_journal_year 2024
_chemical_formula_moiety 'C44 H73 Fe3 P5'
_chemical_formula_sum 'C44 H73 Fe3 P5'
_chemical_formula_weight 924.42
_space_group_crystal_system monoclinic
_space_group_IT_number 14
_space_group_name_Hall '-P 2yn'
_space_group_name_H-M_alt 'P 1 21/n 1'
_atom_sites_solution_hydrogens geom
_audit_creation_date 2024-05-06
_audit_creation_method
;
Olex2 1.5-alpha
(compiled 2024.02.16 svn.r378c4104 for OlexSys, GUI svn.r6928)
;
_audit_update_record
;
2024-05-18 deposited with the CCDC.	2024-05-27 downloaded from the CCDC.
;
_cell_angle_alpha 90
_cell_angle_beta 106.6420(10)
_cell_angle_gamma 90
_cell_formula_units_Z 4
_cell_length_a 19.23420(10)
_cell_length_b 10.87860(10)
_cell_length_c 22.55640(10)
_cell_measurement_reflns_used 22798
_cell_measurement_temperature 123.00(10)
_cell_measurement_theta_max 74.7810
_cell_measurement_theta_min 2.6500
_cell_volume 4522.03(6)
_computing_cell_refinement 'CrysAlisPro 1.171.43.36a (Rigaku OD, 2022)'
_computing_data_collection 'CrysAlisPro system (CCD 42.92a 64-bit (release 29-05-2023))'
_computing_data_reduction 'CrysAlisPro 1.171.43.36a (Rigaku OD, 2022)'
_computing_molecular_graphics 'Olex2 1.5-alpha (Dolomanov et al., 2009)'
_computing_publication_material 'Olex2 1.5-alpha (Dolomanov et al., 2009)'
_computing_structure_refinement 'SHELXL 2018/3 (Sheldrick, 2015)'
_computing_structure_solution 'SHELXT 2018/2 (Sheldrick, 2018)'
_diffrn_ambient_temperature 123.15
_diffrn_detector_area_resol_mean 10.0000
_diffrn_detector_type 'HyPix-Arc 150'
_diffrn_measured_fraction_theta_full 0.999
_diffrn_measured_fraction_theta_max 0.953
_diffrn_measurement_details
;
List of Runs (angles in degrees, time in seconds):

  # Type    Start    End  Width  t~exp~   \w     \q     \k     \f   Frames
#--------------------------------------------------------------------------
  1  \w   -124.00 -36.00   0.50    0.50    --  -75.31 154.00-120.00  176
  2  \w   -102.00 -31.00   0.50    0.50    --  -75.31 121.00  80.00  142
  3  \w    -77.00 -52.00   0.50    0.50    --  -61.73 121.00  80.00   50
  4  \w     12.00  39.00   0.50    0.50    --   60.83 -30.00  60.00   54
  5  \w     13.00  40.00   0.50    0.50    --   60.83 -30.00  30.00   54
  6  \w     14.00  40.00   0.50    0.50    --   60.83 -30.00   0.00   52
  7  \w     12.00  37.00   0.50    0.50    --   60.83 -30.00 -30.00   50
  8  \w     13.00  40.00   0.50    0.50    --   60.83 -30.00 -60.00   54
  9  \w     48.00  75.00   0.50    0.50    --   81.79 -95.00-150.00   54
 10  \w     63.00  88.00   0.50    0.50    --   81.79-154.00-160.00   50
 11  \w     31.00  88.00   0.50    0.50    --   74.22-125.00 -30.00  114
 12  \w     49.00  74.00   0.50    0.50    --   81.79-121.00  -1.00   50
 13  \w     40.00  77.00   0.50    0.50    --   74.22 -95.00  30.00   74
 14  \w     49.00 110.00   0.50    0.50    --   81.79-125.00  60.00  122
 15  \w     57.00 111.00   0.50    0.50    --   81.79-125.00 120.00  108
 16  \w     17.00  66.00   0.50    0.50    --   60.83-121.00  -1.00   98
 17  \w     39.00  82.00   0.50    0.50    --   72.64 -95.00-180.00   86
 18  \w     74.00 122.00   0.50    0.50    --   72.64  30.00  30.00   96
 19  \w     75.00 124.00   0.50    0.50    --   74.22  30.00  90.00   98
 20  \w     86.00 128.00   0.50    0.50    --   81.79  30.00 120.00   84
 21  \w     92.00 117.00   0.50    0.50    --   81.79 125.00  30.00   50
 22  \w     90.00 115.00   0.50    0.50    --   81.79 154.00-120.00   50
 23  \w     62.00  87.00   0.50    0.50    --   72.64 154.00-120.00   50
 24  \w     83.00 110.00   0.50    0.50    --   81.79 125.00-180.00   54
 25  \w   -110.00 -75.00   0.50    0.50    --  -61.73 -30.00   0.00   70
 26  \w   -108.00 -83.00   0.50    0.50    --  -75.31-154.00-160.00   50
 27  \w    -83.00 -58.00   0.50    0.50    --  -73.07-154.00-160.00   50
 28  \w    -78.00 -53.00   0.50    0.50    --  -61.73-154.00-160.00   50
;
_diffrn_measurement_device 'four-circle diffractometer'
_diffrn_measurement_device_type 'XtaLAB Synergy R, DW system, HyPix-Arc 150'
_diffrn_measurement_method '\w scans'
_diffrn_radiation_type CuK\a
_diffrn_radiation_wavelength 1.54184
_diffrn_reflns_av_R_equivalents 0.0229
_diffrn_reflns_av_unetI/netI 0.0183
_diffrn_reflns_Laue_measured_fraction_full 0.999
_diffrn_reflns_Laue_measured_fraction_max 0.953
_diffrn_reflns_limit_h_max 20
_diffrn_reflns_limit_h_min -23
_diffrn_reflns_limit_k_max 13
_diffrn_reflns_limit_k_min -12
_diffrn_reflns_limit_l_max 28
_diffrn_reflns_limit_l_min -26
_diffrn_reflns_number 39583
_diffrn_reflns_point_group_measured_fraction_full 0.999
_diffrn_reflns_point_group_measured_fraction_max 0.953
_diffrn_reflns_theta_full 67.684
_diffrn_reflns_theta_max 75.254
_diffrn_reflns_theta_min 2.669
_exptl_absorpt_coefficient_mu 9.500
_exptl_absorpt_correction_T_max 0.831
_exptl_absorpt_correction_T_min 0.457
_exptl_absorpt_correction_type gaussian
_exptl_absorpt_process_details
;
CrysAlisPro 1.171.43.36a (Rigaku Oxford Diffraction, 2022)
Numerical absorption correction based on gaussian integration over
a multifaceted crystal model
Empirical absorption correction using spherical harmonics,
implemented in SCALE3 ABSPACK scaling algorithm.
;
_exptl_crystal_colour 'dark brown'
_exptl_crystal_colour_modifier dark
_exptl_crystal_colour_primary brown
_exptl_crystal_density_diffrn 1.358
_exptl_crystal_description block
_exptl_crystal_F_000 1960
_exptl_crystal_size_max 0.13
_exptl_crystal_size_mid 0.1
_exptl_crystal_size_min 0.05
_refine_diff_density_max 0.365
_refine_diff_density_min -0.308
_refine_diff_density_rms 0.048
_refine_ls_extinction_method none
_refine_ls_goodness_of_fit_ref 1.080
_refine_ls_hydrogen_treatment constr
_refine_ls_matrix_type full
_refine_ls_number_parameters 492
_refine_ls_number_reflns 8917
_refine_ls_number_restraints 0
_refine_ls_restrained_S_all 1.080
_refine_ls_R_factor_all 0.0254
_refine_ls_R_factor_gt 0.0231
_refine_ls_shift/su_max 0.003
_refine_ls_shift/su_mean 0.000
_refine_ls_structure_factor_coef Fsqd
_refine_ls_weighting_details 'w=1/[\s^2^(Fo^2^)+(0.0327P)^2^+1.7233P] where P=(Fo^2^+2Fc^2^)/3'
_refine_ls_weighting_scheme calc
_refine_ls_wR_factor_gt 0.0609
_refine_ls_wR_factor_ref 0.0617
_reflns_Friedel_coverage 0.000
_reflns_number_gt 8333
_reflns_number_total 8917
_reflns_threshold_expression 'I > 2\s(I)'
_cod_data_source_file d4dt01160k2.cif
_cod_data_source_block sd520_f2_abs
_cod_depositor_comments 'Adding full bibliography for 7716174--7716180.cif.'
_cod_database_code 7716176
_shelx_shelxl_version_number 2018/3
_shelx_space_group_comment
;
The symmetry employed for this shelxl refinement is uniquely defined
by the following loop, which should always be used as a source of
symmetry information in preference to the above space-group names.
They are only intended as comments.
;
_shelx_estimated_absorpt_t_max 0.648
_shelx_estimated_absorpt_t_min 0.371
_olex2_refinement_description
;
1. Fixed Uiso
 At 1.2 times of:
  All C(H) groups
 At 1.5 times of:
  All C(H,H,H) groups
2.a Aromatic/amide H refined with riding coordinates:
 C1(H1), C6(H6), C12(H12), C26(H26)
2.b Idealised Me refined as rotating group:
 C42(H42A,H42B,H42C), C11(H11A,H11B,H11C), C23(H23A,H23B,H23C), C3(H3A,H3B,
 H3C), C25(H25A,H25B,H25C), C13(H13A,H13B,H13C), C27(H27A,H27B,H27C), C7(H7A,
 H7B,H7C), C29(H29A,H29B,H29C), C15(H15A,H15B,H15C), C31(H31A,H31B,H31C),
 C2(H2A,H2B,H2C), C33(H33A,H33B,H33C), C17(H17A,H17B,H17C), C35(H35A,H35B,H35C),
  C9(H9A,H9B,H9C), C37(H37A,H37B,H37C), C19(H19A,H19B,H19C), C39(H39A,H39B,
 H39C), C5(H5A,H5B,H5C), C41(H41A,H41B,H41C), C21(H21A,H21B,H21C), C43(H43A,
 H43B,H43C)
;
_olex2_submission_special_instructions 'No special instructions were received'
_oxdiff_exptl_absorpt_empirical_details
;
Empirical correction (ABSPACK) includes:
- Absorption correction using spherical harmonics
- Frame scaling
;

loop_
_space_group_symop_operation_xyz
'x, y, z'
'-x+1/2, y+1/2, -z+1/2'
'-x, -y, -z'
'x-1/2, -y-1/2, z-1/2'

loop_
_atom_site_label
_atom_site_type_symbol
_atom_site_fract_x
_atom_site_fract_y
_atom_site_fract_z
_atom_site_U_iso_or_equiv
_atom_site_adp_type
_atom_site_occupancy
_atom_site_site_symmetry_order
_atom_site_calc_flag
_atom_site_refinement_flags_posn
_atom_site_refinement_flags_adp
_atom_site_refinement_flags_occupancy
_atom_site_disorder_assembly
_atom_site_disorder_group
Fe1 Fe 0.47685(2) 0.37521(2) 0.72051(2) 0.01286(6) Uani 1 1 d . . . . .
Fe3 Fe 0.33624(2) 0.37460(2) 0.57959(2) 0.01280(6) Uani 1 1 d . . . . .
Fe2 Fe 0.34110(2) 0.24798(2) 0.69173(2) 0.01267(6) Uani 1 1 d . . . . .
P1 P 0.37478(2) 0.42791(4) 0.74240(2) 0.01491(8) Uani 1 1 d . . . . .
P4 P 0.28674(2) 0.42793(4) 0.65410(2) 0.01494(8) Uani 1 1 d . . . . .
P5 P 0.46199(2) 0.40058(4) 0.61455(2) 0.01686(8) Uani 1 1 d . . . . .
P3 P 0.42239(2) 0.22740(4) 0.63986(2) 0.01483(8) Uani 1 1 d . . . . .
P2 P 0.39892(2) 0.52451(4) 0.65474(2) 0.01678(8) Uani 1 1 d . . . . .
C1 C 0.58701(8) 0.40626(14) 0.72876(7) 0.0164(3) Uani 1 1 d . . . . .
H1 H 0.604569 0.427107 0.694746 0.020 Uiso 1 1 calc R U . . .
C4 C 0.54214(8) 0.42274(14) 0.81278(7) 0.0161(3) Uani 1 1 d . . . . .
C6 C 0.55019(8) 0.29574(15) 0.79885(7) 0.0162(3) Uani 1 1 d . . . . .
H6 H 0.537159 0.228493 0.820332 0.019 Uiso 1 1 calc R U . . .
C8 C 0.58031(8) 0.28445(14) 0.74853(7) 0.0164(3) Uani 1 1 d . . . . .
C10 C 0.56396(8) 0.49408(14) 0.76652(7) 0.0161(3) Uani 1 1 d . . . . .
C12 C 0.35069(8) 0.40323(14) 0.49155(6) 0.0158(3) Uani 1 1 d . . . . .
H12 H 0.396076 0.422984 0.485090 0.019 Uiso 1 1 calc R U . . .
C14 C 0.32450(8) 0.28181(14) 0.49308(6) 0.0165(3) Uani 1 1 d . . . . .
C16 C 0.23846(8) 0.42263(14) 0.50823(6) 0.0157(3) Uani 1 1 d . . . . .
C18 C 0.35477(8) 0.10390(14) 0.75841(7) 0.0164(3) Uani 1 1 d . . . . .
C20 C 0.33187(8) 0.05359(14) 0.69736(7) 0.0159(3) Uani 1 1 d . . . . .
C22 C 0.61464(8) 0.17097(15) 0.72932(7) 0.0191(3) Uani 1 1 d . . . . .
C24 C 0.35390(8) 0.16780(15) 0.46975(7) 0.0193(3) Uani 1 1 d . . . . .
C26 C 0.25655(8) 0.29498(14) 0.50544(6) 0.0160(3) Uani 1 1 d . . . . .
H26 H 0.227062 0.228498 0.511095 0.019 Uiso 1 1 calc R U . . .
C28 C 0.29957(8) 0.18618(14) 0.76476(7) 0.0162(3) Uani 1 1 d . . . . .
C30 C 0.26237(8) 0.10443(14) 0.66646(7) 0.0163(3) Uani 1 1 d . . . . .
C32 C 0.24283(8) 0.18626(14) 0.70816(7) 0.0164(3) Uani 1 1 d . . . . .
C34 C 0.15817(8) 0.45665(15) 0.50062(7) 0.0188(3) Uani 1 1 d . . . . .
C36 C 0.57594(8) 0.63233(14) 0.75879(7) 0.0189(3) Uani 1 1 d . . . . .
C38 C 0.53369(8) 0.45553(15) 0.87722(7) 0.0190(3) Uani 1 1 d . . . . .
C40 C 0.30007(8) 0.49239(14) 0.50098(6) 0.0159(3) Uani 1 1 d . . . . .
C42 C 0.17192(8) 0.24983(15) 0.70052(8) 0.0210(3) Uani 1 1 d . . . . .
H42A H 0.180708 0.335842 0.713409 0.031 Uiso 1 1 calc R U . . .
H42B H 0.145423 0.208923 0.726142 0.031 Uiso 1 1 calc R U . . .
H42C H 0.143119 0.246419 0.657000 0.031 Uiso 1 1 calc R U . . .
C44 C 0.31248(8) 0.63006(14) 0.49227(7) 0.0184(3) Uani 1 1 d . . . . .
C11 C 0.33689(10) 0.04978(15) 0.49942(8) 0.0248(3) Uani 1 1 d . . . . .
H11A H 0.354676 -0.021068 0.481207 0.037 Uiso 1 1 calc R U . . .
H11B H 0.284309 0.042583 0.492063 0.037 Uiso 1 1 calc R U . . .
H11C H 0.360769 0.052038 0.544061 0.037 Uiso 1 1 calc R U . . .
C23 C 0.29353(9) 0.24919(15) 0.82189(7) 0.0211(3) Uani 1 1 d . . . . .
H23A H 0.256401 0.208278 0.836862 0.032 Uiso 1 1 calc R U . . .
H23B H 0.279908 0.335337 0.812441 0.032 Uiso 1 1 calc R U . . .
H23C H 0.340336 0.245310 0.853866 0.032 Uiso 1 1 calc R U . . .
C3 C 0.41892(8) 0.06319(15) 0.80984(7) 0.0215(3) Uani 1 1 d . . . . .
H3A H 0.404598 -0.004636 0.832432 0.032 Uiso 1 1 calc R U . . .
H3B H 0.436572 0.132069 0.838155 0.032 Uiso 1 1 calc R U . . .
H3C H 0.457561 0.035504 0.792579 0.032 Uiso 1 1 calc R U . . .
C25 C 0.61101(9) 0.44968(17) 0.92270(7) 0.0247(4) Uani 1 1 d . . . . .
H25A H 0.631838 0.368168 0.920543 0.037 Uiso 1 1 calc R U . . .
H25B H 0.608602 0.464755 0.964902 0.037 Uiso 1 1 calc R U . . .
H25C H 0.641546 0.512412 0.911458 0.037 Uiso 1 1 calc R U . . .
C13 C 0.21351(9) 0.06372(15) 0.60513(7) 0.0216(3) Uani 1 1 d . . . . .
H13A H 0.242961 0.036838 0.578540 0.032 Uiso 1 1 calc R U . . .
H13B H 0.182462 0.132371 0.585393 0.032 Uiso 1 1 calc R U . . .
H13C H 0.183190 -0.004669 0.611359 0.032 Uiso 1 1 calc R U . . .
C27 C 0.57595(9) 0.05270(15) 0.73811(8) 0.0241(3) Uani 1 1 d . . . . .
H27A H 0.600634 -0.017972 0.726273 0.036 Uiso 1 1 calc R U . . .
H27B H 0.525510 0.055314 0.712094 0.036 Uiso 1 1 calc R U . . .
H27C H 0.576885 0.044866 0.781618 0.036 Uiso 1 1 calc R U . . .
C7 C 0.59474(9) 0.65636(16) 0.69802(8) 0.0247(3) Uani 1 1 d . . . . .
H7A H 0.640517 0.615281 0.699381 0.037 Uiso 1 1 calc R U . . .
H7B H 0.599767 0.745009 0.692701 0.037 Uiso 1 1 calc R U . . .
H7C H 0.555932 0.624121 0.663238 0.037 Uiso 1 1 calc R U . . .
C29 C 0.51084(9) 0.71619(15) 0.75737(8) 0.0223(3) Uani 1 1 d . . . . .
H29A H 0.479232 0.722399 0.714838 0.033 Uiso 1 1 calc R U . . .
H29B H 0.528455 0.798191 0.772468 0.033 Uiso 1 1 calc R U . . .
H29C H 0.483450 0.681286 0.783902 0.033 Uiso 1 1 calc R U . . .
C15 C 0.11944(9) 0.45058(17) 0.43032(7) 0.0243(3) Uani 1 1 d . . . . .
H15A H 0.067547 0.466911 0.422983 0.036 Uiso 1 1 calc R U . . .
H15B H 0.125961 0.368604 0.414706 0.036 Uiso 1 1 calc R U . . .
H15C H 0.140281 0.512378 0.408781 0.036 Uiso 1 1 calc R U . . .
C31 C 0.39045(9) 0.65246(16) 0.48918(8) 0.0247(3) Uani 1 1 d . . . . .
H31A H 0.425053 0.619859 0.526626 0.037 Uiso 1 1 calc R U . . .
H31B H 0.398483 0.740919 0.486173 0.037 Uiso 1 1 calc R U . . .
H31C H 0.397405 0.610871 0.452758 0.037 Uiso 1 1 calc R U . . .
C2 C 0.43592(9) 0.17674(17) 0.47914(8) 0.0268(4) Uani 1 1 d . . . . .
H2A H 0.461082 0.183052 0.523434 0.040 Uiso 1 1 calc R U . . .
H2B H 0.446478 0.249753 0.457767 0.040 Uiso 1 1 calc R U . . .
H2C H 0.452617 0.103139 0.462203 0.040 Uiso 1 1 calc R U . . .
C33 C 0.64245(9) 0.67269(17) 0.81181(8) 0.0270(4) Uani 1 1 d . . . . .
H33A H 0.630038 0.671505 0.851018 0.041 Uiso 1 1 calc R U . . .
H33B H 0.656710 0.756112 0.803738 0.041 Uiso 1 1 calc R U . . .
H33C H 0.682836 0.616090 0.814327 0.041 Uiso 1 1 calc R U . . .
C17 C 0.48720(9) 0.35940(16) 0.89780(7) 0.0236(3) Uani 1 1 d . . . . .
H17A H 0.439660 0.353851 0.866899 0.035 Uiso 1 1 calc R U . . .
H17B H 0.480805 0.383583 0.937759 0.035 Uiso 1 1 calc R U . . .
H17C H 0.511389 0.279264 0.901891 0.035 Uiso 1 1 calc R U . . .
C35 C 0.26112(9) 0.67025(16) 0.42939(7) 0.0246(3) Uani 1 1 d . . . . .
H35A H 0.266403 0.614080 0.396993 0.037 Uiso 1 1 calc R U . . .
H35B H 0.273440 0.753967 0.419901 0.037 Uiso 1 1 calc R U . . .
H35C H 0.210876 0.668264 0.431315 0.037 Uiso 1 1 calc R U . . .
C9 C 0.50074(10) 0.58066(16) 0.88398(8) 0.0260(4) Uani 1 1 d . . . . .
H9A H 0.532048 0.645931 0.876054 0.039 Uiso 1 1 calc R U . . .
H9B H 0.496533 0.589242 0.926068 0.039 Uiso 1 1 calc R U . . .
H9C H 0.452513 0.587096 0.854169 0.039 Uiso 1 1 calc R U . . .
C37 C 0.36894(9) -0.04883(14) 0.67351(7) 0.0205(3) Uani 1 1 d . . . . .
H37A H 0.421590 -0.036501 0.687702 0.031 Uiso 1 1 calc R U . . .
H37B H 0.352635 -0.049134 0.628170 0.031 Uiso 1 1 calc R U . . .
H37C H 0.356755 -0.127622 0.689088 0.031 Uiso 1 1 calc R U . . .
C19 C 0.14362(9) 0.58245(16) 0.52479(8) 0.0253(4) Uani 1 1 d . . . . .
H19A H 0.161385 0.647059 0.502551 0.038 Uiso 1 1 calc R U . . .
H19B H 0.168820 0.588195 0.569104 0.038 Uiso 1 1 calc R U . . .
H19C H 0.091343 0.592778 0.518214 0.038 Uiso 1 1 calc R U . . .
C39 C 0.12226(8) 0.36134(16) 0.53247(8) 0.0226(3) Uani 1 1 d . . . . .
H39A H 0.072173 0.386254 0.528518 0.034 Uiso 1 1 calc R U . . .
H39B H 0.149377 0.355919 0.576373 0.034 Uiso 1 1 calc R U . . .
H39C H 0.122292 0.280957 0.512865 0.034 Uiso 1 1 calc R U . . .
C5 C 0.69303(9) 0.16584(17) 0.77203(8) 0.0284(4) Uani 1 1 d . . . . .
H5A H 0.692278 0.159998 0.815194 0.043 Uiso 1 1 calc R U . . .
H5B H 0.718981 0.240512 0.766489 0.043 Uiso 1 1 calc R U . . .
H5C H 0.717709 0.093731 0.761567 0.043 Uiso 1 1 calc R U . . .
C41 C 0.61716(9) 0.18009(17) 0.66225(8) 0.0262(4) Uani 1 1 d . . . . .
H41A H 0.642646 0.108444 0.652345 0.039 Uiso 1 1 calc R U . . .
H41B H 0.642871 0.255241 0.657007 0.039 Uiso 1 1 calc R U . . .
H41C H 0.567588 0.182423 0.634467 0.039 Uiso 1 1 calc R U . . .
C21 C 0.30177(9) 0.71515(15) 0.54383(7) 0.0228(3) Uani 1 1 d . . . . .
H21A H 0.263489 0.681717 0.559961 0.034 Uiso 1 1 calc R U . . .
H21B H 0.287835 0.797404 0.526855 0.034 Uiso 1 1 calc R U . . .
H21C H 0.347210 0.720276 0.577366 0.034 Uiso 1 1 calc R U . . .
C43 C 0.31500(9) 0.16208(16) 0.39978(7) 0.0250(3) Uani 1 1 d . . . . .
H43A H 0.334431 0.093395 0.381321 0.038 Uiso 1 1 calc R U . . .
H43B H 0.322994 0.239180 0.380228 0.038 Uiso 1 1 calc R U . . .
H43C H 0.262865 0.150028 0.393323 0.038 Uiso 1 1 calc R U . . .

loop_
_atom_site_aniso_label
_atom_site_aniso_U_11
_atom_site_aniso_U_22
_atom_site_aniso_U_33
_atom_site_aniso_U_23
_atom_site_aniso_U_13
_atom_site_aniso_U_12
Fe1 0.01165(11) 0.01271(12) 0.01250(11) 0.00057(8) 0.00068(8) -0.00046(8)
Fe3 0.01321(11) 0.01267(12) 0.01106(11) 0.00041(8) 0.00114(8) -0.00080(8)
Fe2 0.01304(11) 0.01162(12) 0.01296(11) 0.00053(8) 0.00309(8) -0.00040(8)
P1 0.01514(17) 0.01488(19) 0.01347(16) -0.00132(14) 0.00210(13) -0.00010(14)
P4 0.01404(17) 0.01496(18) 0.01436(17) 0.00042(14) 0.00173(13) 0.00120(14)
P5 0.01514(18) 0.01964(19) 0.01477(17) 0.00202(15) 0.00261(14) -0.00215(15)
P3 0.01453(17) 0.01537(19) 0.01410(17) 0.00034(14) 0.00334(13) 0.00015(14)
P2 0.01745(18) 0.01416(19) 0.01618(17) 0.00127(14) 0.00069(14) -0.00130(14)
C1 0.0109(6) 0.0195(8) 0.0174(7) 0.0004(6) 0.0016(5) -0.0013(6)
C4 0.0120(6) 0.0186(8) 0.0140(7) -0.0009(6) -0.0021(5) 0.0008(6)
C6 0.0142(7) 0.0185(8) 0.0130(7) 0.0021(6) -0.0010(5) 0.0007(6)
C8 0.0121(7) 0.0170(8) 0.0170(7) -0.0004(6) -0.0008(5) 0.0017(6)
C10 0.0114(6) 0.0172(8) 0.0168(7) 0.0002(6) -0.0005(5) -0.0005(6)
C12 0.0168(7) 0.0184(8) 0.0116(6) 0.0020(6) 0.0029(5) -0.0005(6)
C14 0.0185(7) 0.0182(8) 0.0111(6) -0.0002(6) 0.0014(5) 0.0005(6)
C16 0.0172(7) 0.0173(8) 0.0101(6) -0.0003(6) -0.0004(5) -0.0004(6)
C18 0.0174(7) 0.0132(7) 0.0185(7) 0.0031(6) 0.0051(6) -0.0025(6)
C20 0.0182(7) 0.0120(7) 0.0187(7) 0.0022(6) 0.0070(6) -0.0018(6)
C22 0.0175(7) 0.0181(8) 0.0210(7) -0.0004(6) 0.0043(6) 0.0027(6)
C24 0.0216(7) 0.0178(8) 0.0179(7) -0.0009(6) 0.0046(6) 0.0020(6)
C26 0.0167(7) 0.0167(8) 0.0119(6) -0.0009(6) -0.0002(5) -0.0025(6)
C28 0.0183(7) 0.0140(7) 0.0180(7) 0.0029(6) 0.0081(6) -0.0023(6)
C30 0.0188(7) 0.0125(7) 0.0181(7) 0.0014(6) 0.0058(6) -0.0042(6)
C32 0.0162(7) 0.0143(7) 0.0198(7) 0.0029(6) 0.0069(6) -0.0026(6)
C34 0.0156(7) 0.0193(8) 0.0186(7) -0.0009(6) 0.0004(6) 0.0015(6)
C36 0.0166(7) 0.0155(8) 0.0228(8) -0.0006(6) 0.0025(6) -0.0022(6)
C38 0.0191(7) 0.0210(8) 0.0144(7) -0.0017(6) 0.0007(6) 0.0025(6)
C40 0.0178(7) 0.0166(8) 0.0107(6) 0.0011(6) 0.0001(5) -0.0011(6)
C42 0.0177(7) 0.0208(8) 0.0250(8) 0.0020(6) 0.0071(6) 0.0002(6)
C44 0.0204(7) 0.0154(8) 0.0179(7) 0.0039(6) 0.0030(6) -0.0002(6)
C11 0.0335(9) 0.0163(8) 0.0248(8) -0.0006(7) 0.0088(7) 0.0021(7)
C23 0.0245(8) 0.0202(8) 0.0205(8) -0.0005(6) 0.0093(6) -0.0017(6)
C3 0.0217(8) 0.0193(8) 0.0213(7) 0.0042(6) 0.0025(6) 0.0000(6)
C25 0.0231(8) 0.0285(9) 0.0171(7) -0.0012(7) -0.0030(6) 0.0012(7)
C13 0.0220(8) 0.0202(8) 0.0204(7) 0.0002(6) 0.0024(6) -0.0036(6)
C27 0.0257(8) 0.0172(8) 0.0288(8) 0.0000(7) 0.0069(7) 0.0028(7)
C7 0.0252(8) 0.0198(8) 0.0301(9) 0.0030(7) 0.0095(7) -0.0047(7)
C29 0.0214(8) 0.0161(8) 0.0271(8) 0.0003(7) 0.0031(6) 0.0007(6)
C15 0.0193(8) 0.0282(9) 0.0200(8) -0.0006(7) -0.0029(6) 0.0001(7)
C31 0.0252(8) 0.0187(8) 0.0299(9) 0.0069(7) 0.0074(7) -0.0029(7)
C2 0.0235(8) 0.0271(9) 0.0303(9) -0.0048(7) 0.0086(7) 0.0044(7)
C33 0.0198(8) 0.0238(9) 0.0326(9) -0.0021(7) -0.0005(7) -0.0060(7)
C17 0.0254(8) 0.0280(9) 0.0171(7) 0.0002(7) 0.0057(6) 0.0019(7)
C35 0.0290(8) 0.0217(8) 0.0202(8) 0.0057(7) 0.0022(7) 0.0005(7)
C9 0.0310(9) 0.0262(9) 0.0197(8) -0.0038(7) 0.0057(7) 0.0054(7)
C37 0.0242(8) 0.0141(8) 0.0254(8) -0.0005(6) 0.0108(6) 0.0005(6)
C19 0.0215(8) 0.0253(9) 0.0272(8) -0.0031(7) 0.0039(7) 0.0042(7)
C39 0.0150(7) 0.0275(9) 0.0241(8) -0.0006(7) 0.0036(6) -0.0006(6)
C5 0.0181(8) 0.0282(9) 0.0356(9) -0.0038(8) 0.0024(7) 0.0065(7)
C41 0.0296(9) 0.0249(9) 0.0263(8) -0.0030(7) 0.0119(7) 0.0062(7)
C21 0.0281(8) 0.0153(8) 0.0223(8) -0.0004(6) 0.0030(6) -0.0004(7)
C43 0.0312(9) 0.0248(9) 0.0189(8) -0.0038(7) 0.0070(7) 0.0026(7)

loop_
_atom_type_symbol
_atom_type_description
_atom_type_scat_dispersion_real
_atom_type_scat_dispersion_imag
_atom_type_scat_source
C C 0.0181 0.0091 'International Tables Vol C Tables 4.2.6.8 and 6.1.1.4'
H H 0.0000 0.0000 'International Tables Vol C Tables 4.2.6.8 and 6.1.1.4'
P P 0.2955 0.4335 'International Tables Vol C Tables 4.2.6.8 and 6.1.1.4'
Fe Fe -1.1336 3.1974 'International Tables Vol C Tables 4.2.6.8 and 6.1.1.4'

loop_
_exptl_crystal_face_index_h
_exptl_crystal_face_index_k
_exptl_crystal_face_index_l
_exptl_crystal_face_perp_dist
-11 0 10 0.0410
-5 6 -5 0.0409
-11 0 11 0.0410
-8 -4 -4 0.0353
7 -2 -13 0.0458
1 4 11 0.0422
12 2 -7 0.0632
-10 0 12 0.0408
5 -5 7 0.0428
7 -4 6 0.0394
7 -3 8 0.0354
8 -2 8 0.0319
-10 1 -5 0.0183
-8 0 -8 0.0173
-9 -1 -7 0.0198
-7 0 14 0.0450
6 2 10 0.0361
0 -2 -13 0.0340
-9 5 2 0.0383
3 -6 3 0.0447
12 -1 -9 0.0514

loop_
_geom_angle_atom_site_label_1
_geom_angle_atom_site_label_2
_geom_angle_atom_site_label_3
_geom_angle
_geom_angle_site_symmetry_1
_geom_angle_site_symmetry_3
_geom_angle_publ_flag
P1 Fe1 Fe2 51.024(12) . . ?
P1 Fe1 P5 109.735(16) . . ?
P1 Fe1 P3 96.766(15) . . ?
P1 Fe1 P2 62.085(14) . . ?
P5 Fe1 Fe2 89.356(12) . . ?
P5 Fe1 P3 54.055(14) . . ?
P5 Fe1 P2 54.523(14) . . ?
P3 Fe1 Fe2 48.705(11) . . ?
P2 Fe1 Fe2 79.638(12) . . ?
P2 Fe1 P3 85.779(14) . . ?
C1 Fe1 Fe2 158.42(4) . . ?
C1 Fe1 P1 150.21(5) . . ?
C1 Fe1 P5 84.07(4) . . ?
C1 Fe1 P3 112.36(4) . . ?
C1 Fe1 P2 112.32(4) . . ?
C1 Fe1 C4 65.38(6) . . ?
C1 Fe1 C6 64.86(6) . . ?
C1 Fe1 C8 38.91(6) . . ?
C1 Fe1 C10 39.51(6) . . ?
C4 Fe1 Fe2 125.07(4) . . ?
C4 Fe1 P1 91.76(4) . . ?
C4 Fe1 P5 145.26(4) . . ?
C4 Fe1 P3 152.35(4) . . ?
C4 Fe1 P2 121.22(4) . . ?
C6 Fe1 Fe2 109.90(4) . . ?
C6 Fe1 P1 109.89(4) . . ?
C6 Fe1 P5 139.64(4) . . ?
C6 Fe1 P3 113.47(4) . . ?
C6 Fe1 P2 160.43(4) . . ?
C6 Fe1 C4 39.26(6) . . ?
C6 Fe1 C8 38.98(6) . . ?
C6 Fe1 C10 66.23(6) . . ?
C8 Fe1 Fe2 123.57(4) . . ?
C8 Fe1 P1 148.48(4) . . ?
C8 Fe1 P5 100.75(4) . . ?
C8 Fe1 P3 94.62(4) . . ?
C8 Fe1 P2 148.33(4) . . ?
C8 Fe1 C4 65.99(6) . . ?
C10 Fe1 Fe2 160.27(4) . . ?
C10 Fe1 P1 110.75(4) . . ?
C10 Fe1 P5 105.91(4) . . ?
C10 Fe1 P3 151.02(4) . . ?
C10 Fe1 P2 98.86(4) . . ?
C10 Fe1 C4 39.57(6) . . ?
C10 Fe1 C8 66.64(6) . . ?
P4 Fe3 Fe2 51.091(11) . . ?
P4 Fe3 P5 109.752(16) . . ?
P4 Fe3 P3 96.894(15) . . ?
P4 Fe3 P2 61.985(14) . . ?
P5 Fe3 Fe2 89.501(12) . . ?
P5 Fe3 P3 54.190(14) . . ?
P5 Fe3 P2 54.562(14) . . ?
P3 Fe3 Fe2 48.779(10) . . ?
P2 Fe3 Fe2 79.678(12) . . ?
P2 Fe3 P3 85.908(14) . . ?
C12 Fe3 Fe2 157.86(4) . . ?
C12 Fe3 P4 150.62(4) . . ?
C12 Fe3 P5 84.09(4) . . ?
C12 Fe3 P3 111.91(4) . . ?
C12 Fe3 P2 112.86(4) . . ?
C12 Fe3 C14 38.89(6) . . ?
C12 Fe3 C16 65.38(6) . . ?
C12 Fe3 C40 39.47(6) . . ?
C14 Fe3 Fe2 123.04(4) . . ?
C14 Fe3 P4 148.04(4) . . ?
C14 Fe3 P5 101.10(4) . . ?
C14 Fe3 P3 94.37(4) . . ?
C14 Fe3 P2 148.93(4) . . ?
C14 Fe3 C16 66.09(6) . . ?
C16 Fe3 Fe2 125.23(4) . . ?
C16 Fe3 P4 91.73(4) . . ?
C16 Fe3 P5 144.92(4) . . ?
C16 Fe3 P3 152.58(4) . . ?
C16 Fe3 P2 120.89(4) . . ?
C26 Fe3 Fe2 109.68(4) . . ?
C26 Fe3 P4 109.56(4) . . ?
C26 Fe3 P5 139.99(4) . . ?
C26 Fe3 P3 113.54(4) . . ?
C26 Fe3 P2 160.17(4) . . ?
C26 Fe3 C12 64.79(6) . . ?
C26 Fe3 C14 38.96(6) . . ?
C26 Fe3 C16 39.36(6) . . ?
C26 Fe3 C40 66.25(6) . . ?
C40 Fe3 Fe2 160.74(4) . . ?
C40 Fe3 P4 111.18(4) . . ?
C40 Fe3 P5 105.49(4) . . ?
C40 Fe3 P3 150.47(4) . . ?
C40 Fe3 P2 98.99(4) . . ?
C40 Fe3 C14 66.66(6) . . ?
C40 Fe3 C16 39.59(6) . . ?
Fe3 Fe2 Fe1 76.351(8) . . ?
P1 Fe2 Fe1 49.984(11) . . ?
P1 Fe2 Fe3 87.834(13) . . ?
P1 Fe2 P4 58.492(14) . . ?
P4 Fe2 Fe1 87.724(13) . . ?
P4 Fe2 Fe3 50.032(11) . . ?
P3 Fe2 Fe1 55.427(12) . . ?
P3 Fe2 Fe3 55.296(12) . . ?
P3 Fe2 P1 102.151(16) . . ?
P3 Fe2 P4 102.065(16) . . ?
C18 Fe2 Fe1 105.96(4) . . ?
C18 Fe2 Fe3 160.59(4) . . ?
C18 Fe2 P1 108.61(4) . . ?
C18 Fe2 P4 148.01(4) . . ?
C18 Fe2 P3 109.54(4) . . ?
C18 Fe2 C30 65.56(6) . . ?
C18 Fe2 C32 65.40(6) . . ?
C20 Fe2 Fe1 123.59(4) . . ?
C20 Fe2 Fe3 123.32(4) . . ?
C20 Fe2 P1 147.64(4) . . ?
C20 Fe2 P4 147.44(4) . . ?
C20 Fe2 P3 90.84(4) . . ?
C20 Fe2 C18 39.16(6) . . ?
C20 Fe2 C28 65.49(6) . . ?
C20 Fe2 C30 39.18(6) . . ?
C20 Fe2 C32 65.44(6) . . ?
C28 Fe2 Fe1 119.75(4) . . ?
C28 Fe2 Fe3 155.52(4) . . ?
C28 Fe2 P1 89.94(4) . . ?
C28 Fe2 P4 109.06(4) . . ?
C28 Fe2 P3 148.43(4) . . ?
C28 Fe2 C18 39.04(6) . . ?
C28 Fe2 C30 65.31(6) . . ?
C28 Fe2 C32 38.91(6) . . ?
C30 Fe2 Fe1 161.00(4) . . ?
C30 Fe2 Fe3 105.97(4) . . ?
C30 Fe2 P1 147.65(4) . . ?
C30 Fe2 P4 108.41(4) . . ?
C30 Fe2 P3 109.79(4) . . ?
C32 Fe2 Fe1 155.27(4) . . ?
C32 Fe2 Fe3 119.92(4) . . ?
C32 Fe2 P1 108.88(4) . . ?
C32 Fe2 P4 90.02(4) . . ?
C32 Fe2 P3 148.54(4) . . ?
C32 Fe2 C30 38.88(6) . . ?
Fe1 P1 Fe2 78.992(14) . . ?
Fe1 P1 P2 62.620(14) . . ?
Fe2 P1 P2 93.301(17) . . ?
P4 P1 Fe1 107.192(18) . . ?
P4 P1 Fe2 60.777(15) . . ?
P4 P1 P2 62.435(16) . . ?
Fe3 P4 Fe2 78.876(14) . . ?
Fe3 P4 P2 62.682(14) . . ?
Fe2 P4 P2 93.350(17) . . ?
P1 P4 Fe3 107.213(19) . . ?
P1 P4 Fe2 60.731(15) . . ?
P1 P4 P2 62.564(16) . . ?
Fe3 P5 Fe1 98.177(16) . . ?
P3 P5 Fe1 65.052(15) . . ?
P3 P5 Fe3 64.926(15) . . ?
P3 P5 P2 98.56(2) . . ?
P2 P5 Fe1 64.380(15) . . ?
P2 P5 Fe3 64.476(15) . . ?
Fe3 P3 Fe1 93.534(15) . . ?
Fe2 P3 Fe1 75.868(14) . . ?
Fe2 P3 Fe3 75.925(14) . . ?
P5 P3 Fe1 60.893(15) . . ?
P5 P3 Fe3 60.884(15) . . ?
P5 P3 Fe2 113.90(2) . . ?
Fe1 P2 Fe3 94.270(16) . . ?
P1 P2 Fe1 55.295(13) . . ?
P1 P2 Fe3 96.158(17) . . ?
P4 P2 Fe1 96.221(17) . . ?
P4 P2 Fe3 55.333(13) . . ?
P4 P2 P1 55.001(15) . . ?
P5 P2 Fe1 61.097(15) . . ?
P5 P2 Fe3 60.962(15) . . ?
P5 P2 P1 109.53(2) . . ?
P5 P2 P4 109.51(2) . . ?
Fe1 C1 H1 123.3 . . ?
C8 C1 Fe1 72.36(8) . . ?
C8 C1 H1 124.3 . . ?
C8 C1 C10 111.44(13) . . ?
C10 C1 Fe1 71.56(8) . . ?
C10 C1 H1 124.3 . . ?
C6 C4 Fe1 68.19(8) . . ?
C6 C4 C10 106.56(13) . . ?
C6 C4 C38 118.28(13) . . ?
C10 C4 Fe1 69.19(8) . . ?
C10 C4 C38 132.77(14) . . ?
C38 C4 Fe1 140.31(10) . . ?
Fe1 C6 H6 122.2 . . ?
C4 C6 Fe1 72.55(8) . . ?
C4 C6 H6 124.7 . . ?
C8 C6 Fe1 72.14(8) . . ?
C8 C6 C4 110.65(14) . . ?
C8 C6 H6 124.7 . . ?
C1 C8 Fe1 68.73(8) . . ?
C1 C8 C6 105.40(13) . . ?
C1 C8 C22 125.75(14) . . ?
C6 C8 Fe1 68.88(8) . . ?
C6 C8 C22 127.44(14) . . ?
C22 C8 Fe1 136.95(10) . . ?
C1 C10 Fe1 68.93(8) . . ?
C1 C10 C4 105.82(13) . . ?
C1 C10 C36 120.17(13) . . ?
C4 C10 Fe1 71.24(8) . . ?
C4 C10 C36 133.29(14) . . ?
C36 C10 Fe1 131.21(10) . . ?
Fe3 C12 H12 123.6 . . ?
C14 C12 Fe3 72.27(8) . . ?
C14 C12 H12 124.3 . . ?
C14 C12 C40 111.47(13) . . ?
C40 C12 Fe3 71.42(8) . . ?
C40 C12 H12 124.3 . . ?
C12 C14 Fe3 68.84(8) . . ?
C12 C14 C24 125.63(13) . . ?
C12 C14 C26 105.32(13) . . ?
C24 C14 Fe3 138.17(10) . . ?
C26 C14 Fe3 68.76(8) . . ?
C26 C14 C24 127.28(14) . . ?
C26 C16 Fe3 68.22(8) . . ?
C26 C16 C34 118.17(13) . . ?
C26 C16 C40 106.49(13) . . ?
C34 C16 Fe3 140.16(10) . . ?
C40 C16 Fe3 69.31(8) . . ?
C40 C16 C34 132.92(14) . . ?
C20 C18 Fe2 70.17(8) . . ?
C20 C18 C3 126.23(14) . . ?
C28 C18 Fe2 70.44(8) . . ?
C28 C18 C20 107.71(13) . . ?
C28 C18 C3 125.39(14) . . ?
C3 C18 Fe2 132.08(11) . . ?
C18 C20 Fe2 70.68(9) . . ?
C18 C20 C30 107.98(13) . . ?
C18 C20 C37 125.60(14) . . ?
C30 C20 Fe2 70.67(8) . . ?
C30 C20 C37 125.81(14) . . ?
C37 C20 Fe2 131.21(10) . . ?
C8 C22 C27 112.30(13) . . ?
C8 C22 C5 106.17(13) . . ?
C8 C22 C41 111.61(13) . . ?
C27 C22 C5 108.32(14) . . ?
C27 C22 C41 109.72(13) . . ?
C41 C22 C5 108.54(13) . . ?
C14 C24 C11 112.79(13) . . ?
C14 C24 C2 111.77(13) . . ?
C14 C24 C43 105.55(12) . . ?
C11 C24 C2 109.51(14) . . ?
C11 C24 C43 108.23(13) . . ?
C2 C24 C43 108.80(13) . . ?
Fe3 C26 H26 122.2 . . ?
C14 C26 Fe3 72.28(8) . . ?
C14 C26 C16 110.74(13) . . ?
C14 C26 H26 124.6 . . ?
C16 C26 Fe3 72.42(8) . . ?
C16 C26 H26 124.6 . . ?
C18 C28 Fe2 70.52(8) . . ?
C18 C28 C23 128.21(14) . . ?
C32 C28 Fe2 70.59(8) . . ?
C32 C28 C18 108.18(13) . . ?
C32 C28 C23 123.03(14) . . ?
C23 C28 Fe2 131.31(11) . . ?
C20 C30 Fe2 70.15(8) . . ?
C20 C30 C13 125.94(14) . . ?
C32 C30 Fe2 70.56(8) . . ?
C32 C30 C20 107.88(13) . . ?
C32 C30 C13 125.50(14) . . ?
C13 C30 Fe2 132.16(11) . . ?
C28 C32 Fe2 70.50(8) . . ?
C28 C32 C42 122.97(14) . . ?
C30 C32 Fe2 70.56(8) . . ?
C30 C32 C28 108.25(13) . . ?
C30 C32 C42 128.24(14) . . ?
C42 C32 Fe2 131.17(11) . . ?
C15 C34 C16 105.98(12) . . ?
C19 C34 C16 116.93(13) . . ?
C19 C34 C15 108.66(13) . . ?
C19 C34 C39 106.57(13) . . ?
C39 C34 C16 110.80(13) . . ?
C39 C34 C15 107.56(13) . . ?
C10 C36 C29 115.68(13) . . ?
C10 C36 C33 107.94(13) . . ?
C7 C36 C10 110.39(13) . . ?
C7 C36 C29 106.14(13) . . ?
C7 C36 C33 106.74(13) . . ?
C29 C36 C33 109.61(13) . . ?
C25 C38 C4 105.86(12) . . ?
C17 C38 C4 110.74(13) . . ?
C17 C38 C25 107.74(13) . . ?
C9 C38 C4 117.18(13) . . ?
C9 C38 C25 108.53(13) . . ?
C9 C38 C17 106.46(13) . . ?
C12 C40 Fe3 69.11(8) . . ?
C12 C40 C16 105.87(13) . . ?
C12 C40 C44 120.23(13) . . ?
C16 C40 Fe3 71.10(8) . . ?
C16 C40 C44 133.10(14) . . ?
C44 C40 Fe3 131.64(10) . . ?
C32 C42 H42A 109.5 . . ?
C32 C42 H42B 109.5 . . ?
C32 C42 H42C 109.5 . . ?
H42A C42 H42B 109.5 . . ?
H42A C42 H42C 109.5 . . ?
H42B C42 H42C 109.5 . . ?
C40 C44 C31 110.40(13) . . ?
C40 C44 C35 108.16(13) . . ?
C40 C44 C21 115.35(13) . . ?
C31 C44 C35 106.80(13) . . ?
C31 C44 C21 106.29(13) . . ?
C35 C44 C21 109.51(13) . . ?
C24 C11 H11A 109.5 . . ?
C24 C11 H11B 109.5 . . ?
C24 C11 H11C 109.5 . . ?
H11A C11 H11B 109.5 . . ?
H11A C11 H11C 109.5 . . ?
H11B C11 H11C 109.5 . . ?
C28 C23 H23A 109.5 . . ?
C28 C23 H23B 109.5 . . ?
C28 C23 H23C 109.5 . . ?
H23A C23 H23B 109.5 . . ?
H23A C23 H23C 109.5 . . ?
H23B C23 H23C 109.5 . . ?
C18 C3 H3A 109.5 . . ?
C18 C3 H3B 109.5 . . ?
C18 C3 H3C 109.5 . . ?
H3A C3 H3B 109.5 . . ?
H3A C3 H3C 109.5 . . ?
H3B C3 H3C 109.5 . . ?
C38 C25 H25A 109.5 . . ?
C38 C25 H25B 109.5 . . ?
C38 C25 H25C 109.5 . . ?
H25A C25 H25B 109.5 . . ?
H25A C25 H25C 109.5 . . ?
H25B C25 H25C 109.5 . . ?
C30 C13 H13A 109.5 . . ?
C30 C13 H13B 109.5 . . ?
C30 C13 H13C 109.5 . . ?
H13A C13 H13B 109.5 . . ?
H13A C13 H13C 109.5 . . ?
H13B C13 H13C 109.5 . . ?
C22 C27 H27A 109.5 . . ?
C22 C27 H27B 109.5 . . ?
C22 C27 H27C 109.5 . . ?
H27A C27 H27B 109.5 . . ?
H27A C27 H27C 109.5 . . ?
H27B C27 H27C 109.5 . . ?
C36 C7 H7A 109.5 . . ?
C36 C7 H7B 109.5 . . ?
C36 C7 H7C 109.5 . . ?
H7A C7 H7B 109.5 . . ?
H7A C7 H7C 109.5 . . ?
H7B C7 H7C 109.5 . . ?
C36 C29 H29A 109.5 . . ?
C36 C29 H29B 109.5 . . ?
C36 C29 H29C 109.5 . . ?
H29A C29 H29B 109.5 . . ?
H29A C29 H29C 109.5 . . ?
H29B C29 H29C 109.5 . . ?
C34 C15 H15A 109.5 . . ?
C34 C15 H15B 109.5 . . ?
C34 C15 H15C 109.5 . . ?
H15A C15 H15B 109.5 . . ?
H15A C15 H15C 109.5 . . ?
H15B C15 H15C 109.5 . . ?
C44 C31 H31A 109.5 . . ?
C44 C31 H31B 109.5 . . ?
C44 C31 H31C 109.5 . . ?
H31A C31 H31B 109.5 . . ?
H31A C31 H31C 109.5 . . ?
H31B C31 H31C 109.5 . . ?
C24 C2 H2A 109.5 . . ?
C24 C2 H2B 109.5 . . ?
C24 C2 H2C 109.5 . . ?
H2A C2 H2B 109.5 . . ?
H2A C2 H2C 109.5 . . ?
H2B C2 H2C 109.5 . . ?
C36 C33 H33A 109.5 . . ?
C36 C33 H33B 109.5 . . ?
C36 C33 H33C 109.5 . . ?
H33A C33 H33B 109.5 . . ?
H33A C33 H33C 109.5 . . ?
H33B C33 H33C 109.5 . . ?
C38 C17 H17A 109.5 . . ?
C38 C17 H17B 109.5 . . ?
C38 C17 H17C 109.5 . . ?
H17A C17 H17B 109.5 . . ?
H17A C17 H17C 109.5 . . ?
H17B C17 H17C 109.5 . . ?
C44 C35 H35A 109.5 . . ?
C44 C35 H35B 109.5 . . ?
C44 C35 H35C 109.5 . . ?
H35A C35 H35B 109.5 . . ?
H35A C35 H35C 109.5 . . ?
H35B C35 H35C 109.5 . . ?
C38 C9 H9A 109.5 . . ?
C38 C9 H9B 109.5 . . ?
C38 C9 H9C 109.5 . . ?
H9A C9 H9B 109.5 . . ?
H9A C9 H9C 109.5 . . ?
H9B C9 H9C 109.5 . . ?
C20 C37 H37A 109.5 . . ?
C20 C37 H37B 109.5 . . ?
C20 C37 H37C 109.5 . . ?
H37A C37 H37B 109.5 . . ?
H37A C37 H37C 109.5 . . ?
H37B C37 H37C 109.5 . . ?
C34 C19 H19A 109.5 . . ?
C34 C19 H19B 109.5 . . ?
C34 C19 H19C 109.5 . . ?
H19A C19 H19B 109.5 . . ?
H19A C19 H19C 109.5 . . ?
H19B C19 H19C 109.5 . . ?
C34 C39 H39A 109.5 . . ?
C34 C39 H39B 109.5 . . ?
C34 C39 H39C 109.5 . . ?
H39A C39 H39B 109.5 . . ?
H39A C39 H39C 109.5 . . ?
H39B C39 H39C 109.5 . . ?
C22 C5 H5A 109.5 . . ?
C22 C5 H5B 109.5 . . ?
C22 C5 H5C 109.5 . . ?
H5A C5 H5B 109.5 . . ?
H5A C5 H5C 109.5 . . ?
H5B C5 H5C 109.5 . . ?
C22 C41 H41A 109.5 . . ?
C22 C41 H41B 109.5 . . ?
C22 C41 H41C 109.5 . . ?
H41A C41 H41B 109.5 . . ?
H41A C41 H41C 109.5 . . ?
H41B C41 H41C 109.5 . . ?
C44 C21 H21A 109.5 . . ?
C44 C21 H21B 109.5 . . ?
C44 C21 H21C 109.5 . . ?
H21A C21 H21B 109.5 . . ?
H21A C21 H21C 109.5 . . ?
H21B C21 H21C 109.5 . . ?
C24 C43 H43A 109.5 . . ?
C24 C43 H43B 109.5 . . ?
C24 C43 H43C 109.5 . . ?
H43A C43 H43B 109.5 . . ?
H43A C43 H43C 109.5 . . ?
H43B C43 H43C 109.5 . . ?

loop_
_geom_bond_atom_site_label_1
_geom_bond_atom_site_label_2
_geom_bond_distance
_geom_bond_site_symmetry_2
_geom_bond_publ_flag
Fe1 Fe2 2.8607(3) . ?
Fe1 P1 2.2320(4) . ?
Fe1 P5 2.3407(4) . ?
Fe1 P3 2.4290(4) . ?
Fe1 P2 2.4108(4) . ?
Fe1 C1 2.1006(14) . ?
Fe1 C4 2.1632(14) . ?
Fe1 C6 2.1052(14) . ?
Fe1 C8 2.1481(15) . ?
Fe1 C10 2.1356(15) . ?
Fe3 Fe2 2.8581(3) . ?
Fe3 P4 2.2324(4) . ?
Fe3 P5 2.3365(4) . ?
Fe3 P3 2.4224(4) . ?
Fe3 P2 2.4116(4) . ?
Fe3 C12 2.1057(14) . ?
Fe3 C14 2.1508(15) . ?
Fe3 C16 2.1604(14) . ?
Fe3 C26 2.1045(14) . ?
Fe3 C40 2.1363(15) . ?
Fe2 P1 2.2656(4) . ?
Fe2 P4 2.2666(4) . ?
Fe2 P3 2.2164(4) . ?
Fe2 C18 2.1357(15) . ?
Fe2 C20 2.1290(15) . ?
Fe2 C28 2.1348(14) . ?
Fe2 C30 2.1359(15) . ?
Fe2 C32 2.1359(14) . ?
P1 P4 2.2143(5) . ?
P1 P2 2.3991(5) . ?
P4 P2 2.3963(5) . ?
P5 P3 2.1689(5) . ?
P5 P2 2.1773(6) . ?
C1 H1 0.9500 . ?
C1 C8 1.416(2) . ?
C1 C10 1.432(2) . ?
C4 C6 1.435(2) . ?
C4 C10 1.455(2) . ?
C4 C38 1.550(2) . ?
C6 H6 0.9500 . ?
C6 C8 1.420(2) . ?
C8 C22 1.520(2) . ?
C10 C36 1.539(2) . ?
C12 H12 0.9500 . ?
C12 C14 1.418(2) . ?
C12 C40 1.433(2) . ?
C14 C24 1.518(2) . ?
C14 C26 1.420(2) . ?
C16 C26 1.437(2) . ?
C16 C34 1.549(2) . ?
C16 C40 1.455(2) . ?
C18 C20 1.429(2) . ?
C18 C28 1.427(2) . ?
C18 C3 1.498(2) . ?
C20 C30 1.430(2) . ?
C20 C37 1.503(2) . ?
C22 C27 1.527(2) . ?
C22 C5 1.540(2) . ?
C22 C41 1.531(2) . ?
C24 C11 1.526(2) . ?
C24 C2 1.534(2) . ?
C24 C43 1.542(2) . ?
C26 H26 0.9500 . ?
C28 C32 1.422(2) . ?
C28 C23 1.493(2) . ?
C30 C32 1.422(2) . ?
C30 C13 1.500(2) . ?
C32 C42 1.494(2) . ?
C34 C15 1.548(2) . ?
C34 C19 1.528(2) . ?
C34 C39 1.534(2) . ?
C36 C7 1.537(2) . ?
C36 C29 1.542(2) . ?
C36 C33 1.544(2) . ?
C38 C25 1.547(2) . ?
C38 C17 1.532(2) . ?
C38 C9 1.527(2) . ?
C40 C44 1.538(2) . ?
C42 H42A 0.9800 . ?
C42 H42B 0.9800 . ?
C42 H42C 0.9800 . ?
C44 C31 1.540(2) . ?
C44 C35 1.541(2) . ?
C44 C21 1.546(2) . ?
C11 H11A 0.9800 . ?
C11 H11B 0.9800 . ?
C11 H11C 0.9800 . ?
C23 H23A 0.9800 . ?
C23 H23B 0.9800 . ?
C23 H23C 0.9800 . ?
C3 H3A 0.9800 . ?
C3 H3B 0.9800 . ?
C3 H3C 0.9800 . ?
C25 H25A 0.9800 . ?
C25 H25B 0.9800 . ?
C25 H25C 0.9800 . ?
C13 H13A 0.9800 . ?
C13 H13B 0.9800 . ?
C13 H13C 0.9800 . ?
C27 H27A 0.9800 . ?
C27 H27B 0.9800 . ?
C27 H27C 0.9800 . ?
C7 H7A 0.9800 . ?
C7 H7B 0.9800 . ?
C7 H7C 0.9800 . ?
C29 H29A 0.9800 . ?
C29 H29B 0.9800 . ?
C29 H29C 0.9800 . ?
C15 H15A 0.9800 . ?
C15 H15B 0.9800 . ?
C15 H15C 0.9800 . ?
C31 H31A 0.9800 . ?
C31 H31B 0.9800 . ?
C31 H31C 0.9800 . ?
C2 H2A 0.9800 . ?
C2 H2B 0.9800 . ?
C2 H2C 0.9800 . ?
C33 H33A 0.9800 . ?
C33 H33B 0.9800 . ?
C33 H33C 0.9800 . ?
C17 H17A 0.9800 . ?
C17 H17B 0.9800 . ?
C17 H17C 0.9800 . ?
C35 H35A 0.9800 . ?
C35 H35B 0.9800 . ?
C35 H35C 0.9800 . ?
C9 H9A 0.9800 . ?
C9 H9B 0.9800 . ?
C9 H9C 0.9800 . ?
C37 H37A 0.9800 . ?
C37 H37B 0.9800 . ?
C37 H37C 0.9800 . ?
C19 H19A 0.9800 . ?
C19 H19B 0.9800 . ?
C19 H19C 0.9800 . ?
C39 H39A 0.9800 . ?
C39 H39B 0.9800 . ?
C39 H39C 0.9800 . ?
C5 H5A 0.9800 . ?
C5 H5B 0.9800 . ?
C5 H5C 0.9800 . ?
C41 H41A 0.9800 . ?
C41 H41B 0.9800 . ?
C41 H41C 0.9800 . ?
C21 H21A 0.9800 . ?
C21 H21B 0.9800 . ?
C21 H21C 0.9800 . ?
C43 H43A 0.9800 . ?
C43 H43B 0.9800 . ?
C43 H43C 0.9800 . ?

loop_
_geom_torsion_atom_site_label_1
_geom_torsion_atom_site_label_2
_geom_torsion_atom_site_label_3
_geom_torsion_atom_site_label_4
_geom_torsion
_geom_torsion_site_symmetry_1
_geom_torsion_site_symmetry_2
_geom_torsion_site_symmetry_3
_geom_torsion_site_symmetry_4
_geom_torsion_publ_flag
Fe1 C1 C8 C6 -59.45(10) . . . . ?
Fe1 C1 C8 C22 133.31(14) . . . . ?
Fe1 C1 C10 C4 62.13(9) . . . . ?
Fe1 C1 C10 C36 -126.35(13) . . . . ?
Fe1 C4 C6 C8 62.48(10) . . . . ?
Fe1 C4 C10 C1 -60.60(9) . . . . ?
Fe1 C4 C10 C36 129.48(17) . . . . ?
Fe1 C4 C38 C25 167.90(14) . . . . ?
Fe1 C4 C38 C17 51.4(2) . . . . ?
Fe1 C4 C38 C9 -71.0(2) . . . . ?
Fe1 C6 C8 C1 59.35(10) . . . . ?
Fe1 C6 C8 C22 -133.69(15) . . . . ?
Fe1 C8 C22 C27 -62.0(2) . . . . ?
Fe1 C8 C22 C5 179.82(13) . . . . ?
Fe1 C8 C22 C41 61.7(2) . . . . ?
Fe1 C10 C36 C7 -72.87(17) . . . . ?
Fe1 C10 C36 C29 47.6(2) . . . . ?
Fe1 C10 C36 C33 170.81(11) . . . . ?
Fe3 C12 C14 C24 -134.88(14) . . . . ?
Fe3 C12 C14 C26 59.41(9) . . . . ?
Fe3 C12 C40 C16 -62.03(9) . . . . ?
Fe3 C12 C40 C44 126.93(13) . . . . ?
Fe3 C14 C24 C11 59.5(2) . . . . ?
Fe3 C14 C24 C2 -64.4(2) . . . . ?
Fe3 C14 C24 C43 177.51(13) . . . . ?
Fe3 C14 C26 C16 62.61(10) . . . . ?
Fe3 C16 C26 C14 -62.53(10) . . . . ?
Fe3 C16 C34 C15 -167.94(14) . . . . ?
Fe3 C16 C34 C19 70.8(2) . . . . ?
Fe3 C16 C34 C39 -51.5(2) . . . . ?
Fe3 C16 C40 C12 60.72(9) . . . . ?
Fe3 C16 C40 C44 -129.90(16) . . . . ?
Fe3 C40 C44 C31 74.35(17) . . . . ?
Fe3 C40 C44 C35 -169.12(11) . . . . ?
Fe3 C40 C44 C21 -46.1(2) . . . . ?
Fe2 C18 C20 C30 -61.15(10) . . . . ?
Fe2 C18 C20 C37 127.41(15) . . . . ?
Fe2 C18 C28 C32 60.84(10) . . . . ?
Fe2 C18 C28 C23 -127.78(16) . . . . ?
Fe2 C20 C30 C32 -60.77(10) . . . . ?
Fe2 C20 C30 C13 128.30(15) . . . . ?
Fe2 C28 C32 C30 60.76(10) . . . . ?
Fe2 C28 C32 C42 -127.06(15) . . . . ?
Fe2 C30 C32 C28 -60.72(10) . . . . ?
Fe2 C30 C32 C42 127.63(16) . . . . ?
C1 C8 C22 C27 -158.63(14) . . . . ?
C1 C8 C22 C5 83.16(18) . . . . ?
C1 C8 C22 C41 -34.9(2) . . . . ?
C1 C10 C36 C7 14.63(19) . . . . ?
C1 C10 C36 C29 135.15(14) . . . . ?
C1 C10 C36 C33 -101.69(16) . . . . ?
C4 C6 C8 Fe1 -62.73(10) . . . . ?
C4 C6 C8 C1 -3.38(16) . . . . ?
C4 C6 C8 C22 163.58(14) . . . . ?
C4 C10 C36 C7 -176.61(15) . . . . ?
C4 C10 C36 C29 -56.1(2) . . . . ?
C4 C10 C36 C33 67.1(2) . . . . ?
C6 C4 C10 Fe1 58.15(9) . . . . ?
C6 C4 C10 C1 -2.44(15) . . . . ?
C6 C4 C10 C36 -172.36(15) . . . . ?
C6 C4 C38 C25 78.60(17) . . . . ?
C6 C4 C38 C17 -37.90(18) . . . . ?
C6 C4 C38 C9 -160.25(14) . . . . ?
C6 C8 C22 C27 36.9(2) . . . . ?
C6 C8 C22 C5 -81.28(18) . . . . ?
C6 C8 C22 C41 160.62(15) . . . . ?
C8 C1 C10 Fe1 -61.70(10) . . . . ?
C8 C1 C10 C4 0.43(16) . . . . ?
C8 C1 C10 C36 171.95(13) . . . . ?
C10 C1 C8 Fe1 61.22(10) . . . . ?
C10 C1 C8 C6 1.78(16) . . . . ?
C10 C1 C8 C22 -165.46(13) . . . . ?
C10 C4 C6 Fe1 -58.79(9) . . . . ?
C10 C4 C6 C8 3.69(16) . . . . ?
C10 C4 C38 C25 -81.20(19) . . . . ?
C10 C4 C38 C17 162.29(15) . . . . ?
C10 C4 C38 C9 39.9(2) . . . . ?
C12 C14 C24 C11 157.28(14) . . . . ?
C12 C14 C24 C2 33.4(2) . . . . ?
C12 C14 C24 C43 -84.74(17) . . . . ?
C12 C14 C26 Fe3 -59.47(10) . . . . ?
C12 C14 C26 C16 3.14(16) . . . . ?
C12 C40 C44 C31 -13.70(19) . . . . ?
C12 C40 C44 C35 102.83(16) . . . . ?
C12 C40 C44 C21 -134.19(14) . . . . ?
C14 C12 C40 Fe3 61.48(10) . . . . ?
C14 C12 C40 C16 -0.55(16) . . . . ?
C14 C12 C40 C44 -171.59(12) . . . . ?
C16 C40 C44 C31 178.14(15) . . . . ?
C16 C40 C44 C35 -65.3(2) . . . . ?
C16 C40 C44 C21 57.7(2) . . . . ?
C18 C20 C30 Fe2 61.15(10) . . . . ?
C18 C20 C30 C32 0.38(17) . . . . ?
C18 C20 C30 C13 -170.55(14) . . . . ?
C18 C28 C32 Fe2 -60.80(10) . . . . ?
C18 C28 C32 C30 -0.04(17) . . . . ?
C18 C28 C32 C42 172.14(14) . . . . ?
C20 C18 C28 Fe2 -60.57(10) . . . . ?
C20 C18 C28 C32 0.27(17) . . . . ?
C20 C18 C28 C23 171.65(15) . . . . ?
C20 C30 C32 Fe2 60.51(10) . . . . ?
C20 C30 C32 C28 -0.21(17) . . . . ?
C20 C30 C32 C42 -171.86(14) . . . . ?
C24 C14 C26 Fe3 135.14(15) . . . . ?
C24 C14 C26 C16 -162.25(14) . . . . ?
C26 C14 C24 C11 -40.1(2) . . . . ?
C26 C14 C24 C2 -164.03(15) . . . . ?
C26 C14 C24 C43 77.85(18) . . . . ?
C26 C16 C34 C15 -78.81(16) . . . . ?
C26 C16 C34 C19 159.94(13) . . . . ?
C26 C16 C34 C39 37.58(18) . . . . ?
C26 C16 C40 Fe3 -58.31(9) . . . . ?
C26 C16 C40 C12 2.41(15) . . . . ?
C26 C16 C40 C44 171.79(15) . . . . ?
C28 C18 C20 Fe2 60.75(10) . . . . ?
C28 C18 C20 C30 -0.40(17) . . . . ?
C28 C18 C20 C37 -171.84(14) . . . . ?
C34 C16 C26 Fe3 -136.38(12) . . . . ?
C34 C16 C26 C14 161.09(12) . . . . ?
C34 C16 C40 Fe3 140.32(16) . . . . ?
C34 C16 C40 C12 -158.96(15) . . . . ?
C34 C16 C40 C44 10.4(3) . . . . ?
C38 C4 C6 Fe1 136.54(12) . . . . ?
C38 C4 C6 C8 -160.98(12) . . . . ?
C38 C4 C10 Fe1 -140.33(16) . . . . ?
C38 C4 C10 C1 159.07(15) . . . . ?
C38 C4 C10 C36 -10.8(3) . . . . ?
C40 C12 C14 Fe3 -60.97(10) . . . . ?
C40 C12 C14 C24 164.15(13) . . . . ?
C40 C12 C14 C26 -1.56(16) . . . . ?
C40 C16 C26 Fe3 59.01(9) . . . . ?
C40 C16 C26 C14 -3.52(16) . . . . ?
C40 C16 C34 C15 80.86(19) . . . . ?
C40 C16 C34 C19 -40.4(2) . . . . ?
C40 C16 C34 C39 -162.75(15) . . . . ?
C23 C28 C32 Fe2 127.28(15) . . . . ?
C23 C28 C32 C30 -171.96(14) . . . . ?
C23 C28 C32 C42 0.2(2) . . . . ?
C3 C18 C20 Fe2 -128.24(15) . . . . ?
C3 C18 C20 C30 170.61(14) . . . . ?
C3 C18 C20 C37 -0.8(2) . . . . ?
C3 C18 C28 Fe2 128.32(15) . . . . ?
C3 C18 C28 C32 -170.83(14) . . . . ?
C3 C18 C28 C23 0.5(3) . . . . ?
C13 C30 C32 Fe2 -128.51(15) . . . . ?
C13 C30 C32 C28 170.77(14) . . . . ?
C13 C30 C32 C42 -0.9(2) . . . . ?
C37 C20 C30 Fe2 -127.43(15) . . . . ?
C37 C20 C30 C32 171.80(14) . . . . ?
C37 C20 C30 C13 0.9(2) . . . . ?
